data_4118872
loop_
_publ_author_name
'Lieby Zborovsky'
'Roman Dobrovetsky'
'Mark Botoshansky'
'Dmitry Bravo-Zhivotovskii'
'Yitzhak Apeloig'

_publ_section_title
;
 Synthesis of Silenyllithiums Li(R'3Si)Si=C(SiR3)(1-Ad) via Transient
 Silyne-Silylidene Intermediates
;
_journal_name_full 'Journal of the American Chemical Society'
_journal_page_first 18229
_journal_page_last 18232
_journal_paper_doi 10.1021/ja308777v
_journal_volume 134
_journal_year 2012
_chemical_formula_sum 'C52 H109 Li3 O4 Si5'
_chemical_formula_weight 959.66
_chemical_name_common Dimitry-180
_chemical_name_systematic
; 
 ? 
;
_space_group_IT_number 15
_symmetry_cell_setting monoclinic
_symmetry_space_group_name_Hall '-C 2yc'
_symmetry_space_group_name_H-M 'C 1 2/c 1'
_atom_sites_solution_hydrogens geom
_atom_sites_solution_primary direct
_atom_sites_solution_secondary difmap
_audit_creation_method SHELXL-97
_cell_angle_alpha 90.00
_cell_angle_beta 92.25(1)
_cell_angle_gamma 90.00
_cell_formula_units_Z 8
_cell_length_a 21.474(4)
_cell_length_b 11.565(2)
_cell_length_c 50.33(1)
_cell_measurement_reflns_used 25569
_cell_measurement_temperature 240(1)
_cell_measurement_theta_max 25.38
_cell_volume 12490(4)
_computing_cell_refinement 'DENZO HKL2000 (Otwinowski & Minor 1997)'
_computing_data_collection 'Collect (Nonius, 2006)'
_computing_data_reduction 'DENZO HKL2000 (Otwinowski & Minor 1997)'
_computing_molecular_graphics 'TEXSAN  (MSC, 1999)'
_computing_structure_refinement 'SHELXL-97 (Sheldrick, 1997)'
_computing_structure_solution 'SHELXS-97 (Sheldrick, 1997)'
_diffrn_ambient_temperature 240(1)
_diffrn_measured_fraction_theta_full 0.895
_diffrn_measured_fraction_theta_max 0.895
_diffrn_measurement_device_type 'Nonius kappaCCD'
_diffrn_measurement_method 'phi- and omega-scans'
_diffrn_radiation_monochromator graphite
_diffrn_radiation_source 'fine-focus sealed tube'
_diffrn_radiation_type MoK\a
_diffrn_radiation_wavelength 0.71073
_diffrn_reflns_av_R_equivalents 0.0420
_diffrn_reflns_av_sigmaI/netI 0.0725
_diffrn_reflns_limit_h_max 25
_diffrn_reflns_limit_h_min 0
_diffrn_reflns_limit_k_max 13
_diffrn_reflns_limit_k_min 0
_diffrn_reflns_limit_l_max 58
_diffrn_reflns_limit_l_min -58
_diffrn_reflns_number 25569
_diffrn_reflns_theta_full 25.00
_diffrn_reflns_theta_max 25.00
_diffrn_reflns_theta_min 1.90
_diffrn_standards_number 0
_exptl_absorpt_coefficient_mu 0.151
_exptl_absorpt_correction_type none
_exptl_crystal_colour yellow-brown
_exptl_crystal_density_diffrn 1.021
_exptl_crystal_description prism
_exptl_crystal_F_000 4256
_exptl_crystal_size_max 0.45
_exptl_crystal_size_mid 0.35
_exptl_crystal_size_min 0.25
_refine_diff_density_max 0.251
_refine_diff_density_min -0.238
_refine_diff_density_rms 0.040
_refine_ls_extinction_method none
_refine_ls_goodness_of_fit_ref 0.919
_refine_ls_hydrogen_treatment constr
_refine_ls_matrix_type full
_refine_ls_number_parameters 577
_refine_ls_number_reflns 9875
_refine_ls_number_restraints 0
_refine_ls_restrained_S_all 0.919
_refine_ls_R_factor_all 0.0908
_refine_ls_R_factor_gt 0.0527
_refine_ls_shift/su_max 0.000
_refine_ls_shift/su_mean 0.000
_refine_ls_structure_factor_coef Fsqd
_refine_ls_weighting_details 'calc w=1/[\s^2^(Fo^2^)+(0.0880P)^2^+0.0000P] where P=(Fo^2^+2Fc^2^)/3'
_refine_ls_weighting_scheme calc
_refine_ls_wR_factor_gt 0.1354
_refine_ls_wR_factor_ref 0.1440
_reflns_number_gt 6052
_reflns_number_total 9875
_reflns_threshold_expression >2sigma(I)
_cod_data_source_file ja308777v_si_002.cif
_cod_data_source_block Dimitry-180
_cod_original_sg_symbol_H-M 'C 2/c'
_cod_database_code 4118872

loop_
_symmetry_equiv_pos_as_xyz
'x, y, z'
'-x, y, -z+1/2'
'x+1/2, y+1/2, z'
'-x+1/2, y+1/2, -z+1/2'
'-x, -y, -z'
'x, -y, z-1/2'
'-x+1/2, -y+1/2, -z'
'x+1/2, -y+1/2, z-1/2'

loop_
_atom_site_label
_atom_site_type_symbol
_atom_site_fract_x
_atom_site_fract_y
_atom_site_fract_z
_atom_site_U_iso_or_equiv
_atom_site_adp_type
_atom_site_occupancy
_atom_site_symmetry_multiplicity
_atom_site_calc_flag
_atom_site_refinement_flags
Si1 Si 0.32346(3) 0.16940(6) 0.073850(14) 0.0376(2) Uani 1 1 d .
Si2 Si 0.23962(3) 0.03625(7) 0.081117(16) 0.0467(2) Uani 1 1 d .
Si3 Si 0.45667(3) 0.25503(6) 0.072532(16) 0.0435(2) Uani 1 1 d .
Si4 Si -0.01751(4) 0.32196(7) 0.193911(14) 0.0453(2) Uani 1 1 d .
Si5 Si 0.13122(3) 0.64763(7) 0.245041(16) 0.0453(2) Uani 1 1 d .
O1 O 0.23656(11) 0.4622(2) 0.10590(4) 0.0803(8) Uani 1 1 d .
O2 O 0.22138(10) 0.43315(18) 0.04776(4) 0.0668(6) Uani 1 1 d .
O3 O -0.00803(8) 0.39450(14) 0.22115(3) 0.0394(5) Uani 1 1 d .
O4 O 0.06750(7) 0.57488(14) 0.24762(3) 0.0418(5) Uani 1 1 d .
C1 C 0.40205(11) 0.1263(2) 0.06992(5) 0.0337(6) Uani 1 1 d .
C2 C 0.22499(15) -0.1098(3) 0.06526(7) 0.0776(11) Uani 1 1 d .
H2A H 0.2593 -0.1605 0.0697 0.116 Uiso 1 1 calc R
H2B H 0.2210 -0.1012 0.0463 0.116 Uiso 1 1 calc R
H2C H 0.1873 -0.1421 0.0717 0.116 Uiso 1 1 calc R
C3 C 0.16794(13) 0.1212(3) 0.07035(7) 0.0777(11) Uani 1 1 d .
H3A H 0.1708 0.1979 0.0776 0.117 Uiso 1 1 calc R
H3B H 0.1316 0.0835 0.0767 0.117 Uiso 1 1 calc R
H3C H 0.1650 0.1253 0.0513 0.117 Uiso 1 1 calc R
C4 C 0.23511(13) 0.0161(3) 0.11891(6) 0.0583(9) Uani 1 1 d .
C5 C 0.29203(16) -0.0496(3) 0.13003(7) 0.0929(13) Uani 1 1 d .
H5A H 0.3292 -0.0090 0.1256 0.139 Uiso 1 1 calc R
H5B H 0.2926 -0.1257 0.1225 0.139 Uiso 1 1 calc R
H5C H 0.2901 -0.0553 0.1490 0.139 Uiso 1 1 calc R
C6 C 0.23321(17) 0.1354(3) 0.13256(7) 0.0893(12) Uani 1 1 d .
H6A H 0.2701 0.1782 0.1287 0.134 Uiso 1 1 calc R
H6B H 0.2313 0.1252 0.1514 0.134 Uiso 1 1 calc R
H6C H 0.1971 0.1771 0.1261 0.134 Uiso 1 1 calc R
C7 C 0.17540(16) -0.0492(3) 0.12562(7) 0.0920(13) Uani 1 1 d .
H7A H 0.1397 -0.0076 0.1186 0.138 Uiso 1 1 calc R
H7B H 0.1731 -0.0559 0.1446 0.138 Uiso 1 1 calc R
H7C H 0.1761 -0.1250 0.1179 0.138 Uiso 1 1 calc R
C8 C 0.54223(13) 0.2198(3) 0.06738(8) 0.0779(11) Uani 1 1 d .
H8A H 0.5666 0.2893 0.0691 0.117 Uiso 1 1 calc R
H8B H 0.5465 0.1878 0.0500 0.117 Uiso 1 1 calc R
H8C H 0.5566 0.1648 0.0805 0.117 Uiso 1 1 calc R
C9 C 0.46010(13) 0.3185(3) 0.10837(6) 0.0545(8) Uani 1 1 d .
C10 C 0.40010(16) 0.3703(3) 0.11764(6) 0.0840(12) Uani 1 1 d .
H10A H 0.3872 0.4319 0.1059 0.126 Uiso 1 1 calc R
H10B H 0.4067 0.4002 0.1353 0.126 Uiso 1 1 calc R
H10C H 0.3684 0.3118 0.1176 0.126 Uiso 1 1 calc R
C11 C 0.4769(2) 0.2223(3) 0.12761(7) 0.1224(19) Uani 1 1 d .
H11A H 0.5154 0.1875 0.1228 0.184 Uiso 1 1 calc R
H11B H 0.4445 0.1651 0.1270 0.184 Uiso 1 1 calc R
H11C H 0.4814 0.2532 0.1453 0.184 Uiso 1 1 calc R
C12 C 0.50831(18) 0.4170(4) 0.11127(9) 0.1271(18) Uani 1 1 d .
H12A H 0.5481 0.3899 0.1058 0.191 Uiso 1 1 calc R
H12B H 0.5119 0.4412 0.1295 0.191 Uiso 1 1 calc R
H12C H 0.4950 0.4811 0.1003 0.191 Uiso 1 1 calc R
C13 C 0.44133(14) 0.3707(2) 0.04498(6) 0.0560(8) Uani 1 1 d .
C14 C 0.38628(15) 0.4511(3) 0.04958(7) 0.0702(10) Uani 1 1 d .
H14A H 0.3936 0.4927 0.0659 0.105 Uiso 1 1 calc R
H14B H 0.3488 0.4062 0.0506 0.105 Uiso 1 1 calc R
H14C H 0.3818 0.5049 0.0351 0.105 Uiso 1 1 calc R
C15 C 0.49870(17) 0.4483(3) 0.04140(9) 0.1007(14) Uani 1 1 d .
H15A H 0.5084 0.4888 0.0577 0.151 Uiso 1 1 calc R
H15B H 0.4898 0.5030 0.0274 0.151 Uiso 1 1 calc R
H15C H 0.5336 0.4013 0.0369 0.151 Uiso 1 1 calc R
C16 C 0.4268(2) 0.3080(3) 0.01856(6) 0.1038(15) Uani 1 1 d .
H16A H 0.4605 0.2571 0.0147 0.156 Uiso 1 1 calc R
H16B H 0.4215 0.3638 0.0045 0.156 Uiso 1 1 calc R
H16C H 0.3891 0.2639 0.0199 0.156 Uiso 1 1 calc R
C17 C 0.42770(12) 0.0038(2) 0.06513(5) 0.0369(7) Uani 1 1 d .
C18 C 0.37646(12) -0.0880(2) 0.06345(6) 0.0460(7) Uani 1 1 d .
H18A H 0.3549 -0.0887 0.0800 0.055 Uiso 1 1 calc R
H18B H 0.3464 -0.0673 0.0493 0.055 Uiso 1 1 calc R
C19 C 0.40117(15) -0.2094(2) 0.05815(7) 0.0591(9) Uani 1 1 d .
H19 H 0.3664 -0.2643 0.0572 0.071 Uiso 1 1 calc R
C20 C 0.44692(17) -0.2439(3) 0.08055(7) 0.0718(10) Uani 1 1 d .
H20A H 0.4260 -0.2451 0.0973 0.086 Uiso 1 1 calc R
H20B H 0.4632 -0.3206 0.0773 0.086 Uiso 1 1 calc R
C21 C 0.49991(16) -0.1567(3) 0.08195(7) 0.0655(10) Uani 1 1 d .
H21 H 0.5296 -0.1782 0.0964 0.079 Uiso 1 1 calc R
C22 C 0.47325(13) -0.0362(2) 0.08756(6) 0.0524(8) Uani 1 1 d .
H22A H 0.4518 -0.0381 0.1042 0.063 Uiso 1 1 calc R
H22B H 0.5072 0.0189 0.0895 0.063 Uiso 1 1 calc R
C23 C 0.46023(14) -0.0027(2) 0.03842(5) 0.0518(8) Uani 1 1 d .
H23A H 0.4305 0.0168 0.0241 0.062 Uiso 1 1 calc R
H23B H 0.4937 0.0537 0.0384 0.062 Uiso 1 1 calc R
C24 C 0.48691(16) -0.1229(3) 0.03348(6) 0.0649(9) Uani 1 1 d .
H24 H 0.5081 -0.1228 0.0166 0.078 Uiso 1 1 calc R
C25 C 0.53337(16) -0.1547(3) 0.05585(8) 0.0775(11) Uani 1 1 d .
H25A H 0.5669 -0.0985 0.0568 0.093 Uiso 1 1 calc R
H25B H 0.5512 -0.2301 0.0525 0.093 Uiso 1 1 calc R
C26 C 0.43431(17) -0.2101(3) 0.03205(7) 0.0705(10) Uani 1 1 d .
H26A H 0.4508 -0.2866 0.0288 0.085 Uiso 1 1 calc R
H26B H 0.4051 -0.1906 0.0175 0.085 Uiso 1 1 calc R
C27 C 0.1717(2) 0.4709(4) 0.10970(8) 0.1087(15) Uani 1 1 d .
H27A H 0.1570 0.4044 0.1194 0.130 Uiso 1 1 calc R
H27B H 0.1488 0.4755 0.0927 0.130 Uiso 1 1 calc R
C28 C 0.1636(2) 0.5788(4) 0.12528(9) 0.1182(16) Uani 1 1 d .
H28A H 0.1577 0.6450 0.1136 0.142 Uiso 1 1 calc R
H28B H 0.1283 0.5726 0.1366 0.142 Uiso 1 1 calc R
C29 C 0.2206(2) 0.5882(5) 0.14075(10) 0.136(2) Uani 1 1 d .
H29A H 0.2321 0.6686 0.1434 0.163 Uiso 1 1 calc R
H29B H 0.2170 0.5518 0.1580 0.163 Uiso 1 1 calc R
C30 C 0.2652(2) 0.5296(6) 0.12544(12) 0.241(5) Uani 1 1 d .
H30A H 0.2919 0.5859 0.1173 0.289 Uiso 1 1 calc R
H30B H 0.2911 0.4811 0.1371 0.289 Uiso 1 1 calc R
C31 C 0.21250(19) 0.3740(3) 0.02310(7) 0.0889(13) Uani 1 1 d .
H31A H 0.1695 0.3493 0.0207 0.107 Uiso 1 1 calc R
H31B H 0.2390 0.3062 0.0228 0.107 Uiso 1 1 calc R
C32 C 0.2282(3) 0.4529(4) 0.00213(8) 0.135(2) Uani 1 1 d .
H32A H 0.2010 0.4418 -0.0135 0.162 Uiso 1 1 calc R
H32B H 0.2711 0.4424 -0.0028 0.162 Uiso 1 1 calc R
C33 C 0.2189(3) 0.5688(4) 0.01394(9) 0.171(3) Uani 1 1 d .
H33A H 0.2534 0.6193 0.0100 0.205 Uiso 1 1 calc R
H33B H 0.1807 0.6032 0.0067 0.205 Uiso 1 1 calc R
C34 C 0.2155(2) 0.5538(3) 0.04212(8) 0.1028(15) Uani 1 1 d .
H34A H 0.2488 0.5964 0.0513 0.123 Uiso 1 1 calc R
H34B H 0.1760 0.5825 0.0481 0.123 Uiso 1 1 calc R
C35 C -0.04297(19) 0.4222(3) 0.16616(6) 0.0899(13) Uani 1 1 d .
H35A H -0.0116 0.4801 0.1639 0.135 Uiso 1 1 calc R
H35B H -0.0814 0.4589 0.1704 0.135 Uiso 1 1 calc R
H35C H -0.0489 0.3789 0.1500 0.135 Uiso 1 1 calc R
C36 C 0.06013(15) 0.2573(3) 0.18439(6) 0.0637(9) Uani 1 1 d .
C37 C 0.09403(18) 0.1977(4) 0.20794(9) 0.1142(15) Uani 1 1 d .
H37A H 0.0695 0.1338 0.2138 0.171 Uiso 1 1 calc R
H37B H 0.1001 0.2519 0.2223 0.171 Uiso 1 1 calc R
H37C H 0.1337 0.1699 0.2026 0.171 Uiso 1 1 calc R
C38 C 0.1029(2) 0.3538(4) 0.17639(10) 0.1286(17) Uani 1 1 d .
H38A H 0.1075 0.4085 0.1907 0.193 Uiso 1 1 calc R
H38B H 0.0855 0.3919 0.1609 0.193 Uiso 1 1 calc R
H38C H 0.1430 0.3224 0.1725 0.193 Uiso 1 1 calc R
C39 C 0.0543(2) 0.1697(5) 0.16162(10) 0.167(3) Uani 1 1 d .
H39A H 0.0281 0.1069 0.1667 0.250 Uiso 1 1 calc R
H39B H 0.0948 0.1406 0.1578 0.250 Uiso 1 1 calc R
H39C H 0.0362 0.2068 0.1461 0.250 Uiso 1 1 calc R
C40 C -0.08168(14) 0.2107(3) 0.19722(6) 0.0601(9) Uani 1 1 d .
C41 C -0.06256(18) 0.1134(3) 0.21643(9) 0.1057(15) Uani 1 1 d .
H41A H -0.0271 0.0735 0.2099 0.159 Uiso 1 1 calc R
H41B H -0.0966 0.0602 0.2179 0.159 Uiso 1 1 calc R
H41C H -0.0520 0.1455 0.2336 0.159 Uiso 1 1 calc R
C42 C -0.13755(16) 0.2691(3) 0.20861(9) 0.1067(14) Uani 1 1 d .
H42A H -0.1257 0.3038 0.2254 0.160 Uiso 1 1 calc R
H42B H -0.1697 0.2129 0.2112 0.160 Uiso 1 1 calc R
H42C H -0.1528 0.3278 0.1965 0.160 Uiso 1 1 calc R
C43 C -0.1045(2) 0.1572(4) 0.17056(8) 0.1244(18) Uani 1 1 d .
H43A H -0.0707 0.1173 0.1627 0.187 Uiso 1 1 calc R
H43B H -0.1195 0.2174 0.1588 0.187 Uiso 1 1 calc R
H43C H -0.1377 0.1037 0.1736 0.187 Uiso 1 1 calc R
C44 C 0.19522(15) 0.5494(3) 0.23408(8) 0.0909(12) Uani 1 1 d .
H44A H 0.2024 0.4897 0.2471 0.136 Uiso 1 1 calc R
H44B H 0.2327 0.5934 0.2323 0.136 Uiso 1 1 calc R
H44C H 0.1832 0.5150 0.2173 0.136 Uiso 1 1 calc R
C46 C 0.0757(2) 0.8560(3) 0.22573(8) 0.1013(14) Uani 1 1 d .
H46A H 0.0910 0.8936 0.2417 0.152 Uiso 1 1 calc R
H46B H 0.0357 0.8224 0.2287 0.152 Uiso 1 1 calc R
H46C H 0.0718 0.9116 0.2116 0.152 Uiso 1 1 calc R
C47 C 0.0925(2) 0.7050(3) 0.19288(7) 0.0978(13) Uani 1 1 d .
H47A H 0.1196 0.6441 0.1874 0.147 Uiso 1 1 calc R
H47B H 0.0882 0.7616 0.1790 0.147 Uiso 1 1 calc R
H47C H 0.0523 0.6735 0.1965 0.147 Uiso 1 1 calc R
C48 C 0.18132(18) 0.8206(4) 0.21082(9) 0.1217(18) Uani 1 1 d .
H48A H 0.2107 0.7627 0.2059 0.183 Uiso 1 1 calc R
H48B H 0.1981 0.8634 0.2258 0.183 Uiso 1 1 calc R
H48C H 0.1734 0.8722 0.1961 0.183 Uiso 1 1 calc R
C45 C 0.12054(14) 0.7624(3) 0.21822(6) 0.0542(8) Uani 1 1 d .
C49 C 0.15712(15) 0.7062(3) 0.27911(7) 0.0655(10) Uani 1 1 d .
C50 C 0.1760(3) 0.6045(4) 0.29657(10) 0.185(3) Uani 1 1 d .
H50A H 0.1420 0.5508 0.2972 0.278 Uiso 1 1 calc R
H50B H 0.1866 0.6314 0.3142 0.278 Uiso 1 1 calc R
H50C H 0.2115 0.5667 0.2894 0.278 Uiso 1 1 calc R
C51 C 0.1049(2) 0.7670(4) 0.29237(8) 0.1362(19) Uani 1 1 d .
H51A H 0.0919 0.8328 0.2819 0.204 Uiso 1 1 calc R
H51B H 0.1189 0.7922 0.3098 0.204 Uiso 1 1 calc R
H51C H 0.0704 0.7149 0.2939 0.204 Uiso 1 1 calc R
C52 C 0.2121(2) 0.7892(4) 0.27873(9) 0.147(2) Uani 1 1 d .
H52A H 0.2016 0.8539 0.2675 0.221 Uiso 1 1 calc R
H52B H 0.2476 0.7499 0.2720 0.221 Uiso 1 1 calc R
H52C H 0.2219 0.8161 0.2965 0.221 Uiso 1 1 calc R
Li3 Li -0.05617(19) 0.4105(4) 0.25187(8) 0.0415(11) Uani 1 1 d .
Li2 Li -0.0071(2) 0.5605(4) 0.22553(8) 0.0427(11) Uani 1 1 d .
Li1 Li 0.2671(3) 0.3691(4) 0.07772(10) 0.0629(15) Uani 1 1 d .

loop_
_atom_site_aniso_label
_atom_site_aniso_U_11
_atom_site_aniso_U_22
_atom_site_aniso_U_33
_atom_site_aniso_U_23
_atom_site_aniso_U_13
_atom_site_aniso_U_12
Si1 0.0351(4) 0.0357(4) 0.0419(4) -0.0013(3) 0.0006(3) 0.0009(3)
Si2 0.0343(4) 0.0519(5) 0.0530(5) 0.0042(4) -0.0065(4) -0.0057(4)
Si3 0.0361(4) 0.0339(4) 0.0609(5) -0.0050(4) 0.0076(4) -0.0023(4)
Si4 0.0578(5) 0.0421(5) 0.0357(4) -0.0060(4) -0.0031(4) 0.0029(4)
Si5 0.0327(4) 0.0398(5) 0.0632(5) 0.0059(4) -0.0007(4) -0.0037(4)
O1 0.0722(16) 0.0958(18) 0.0717(15) -0.0396(13) -0.0110(14) 0.0304(14)
O2 0.0856(16) 0.0609(15) 0.0530(13) -0.0056(11) -0.0092(12) 0.0197(12)
O3 0.0453(11) 0.0375(11) 0.0353(10) -0.0060(8) 0.0007(8) -0.0014(8)
O4 0.0353(10) 0.0387(11) 0.0511(11) 0.0038(9) -0.0012(9) -0.0094(8)
C1 0.0382(15) 0.0309(14) 0.0321(14) 0.0005(11) 0.0014(12) 0.0011(12)
C2 0.064(2) 0.074(2) 0.094(3) -0.009(2) -0.003(2) -0.0298(19)
C3 0.0415(18) 0.094(3) 0.096(3) 0.021(2) -0.0152(18) -0.0042(18)
C4 0.0414(17) 0.078(2) 0.0561(19) 0.0113(18) 0.0032(15) -0.0055(16)
C5 0.069(2) 0.147(4) 0.063(2) 0.038(2) -0.001(2) 0.019(2)
C6 0.079(3) 0.128(4) 0.063(2) -0.014(2) 0.018(2) -0.011(2)
C7 0.065(2) 0.121(3) 0.091(3) 0.025(2) 0.018(2) -0.023(2)
C8 0.0416(18) 0.055(2) 0.138(3) -0.011(2) 0.019(2) -0.0080(16)
C9 0.0443(17) 0.0498(19) 0.068(2) -0.0129(16) -0.0105(16) -0.0020(14)
C10 0.069(2) 0.117(3) 0.066(2) -0.044(2) -0.0017(19) 0.008(2)
C11 0.194(5) 0.101(3) 0.067(3) -0.021(2) -0.054(3) 0.048(3)
C12 0.093(3) 0.137(4) 0.151(4) -0.083(3) 0.012(3) -0.056(3)
C13 0.067(2) 0.0360(17) 0.067(2) 0.0006(16) 0.0212(17) -0.0032(15)
C14 0.072(2) 0.053(2) 0.086(2) 0.0194(18) 0.008(2) 0.0057(18)
C15 0.083(3) 0.058(2) 0.165(4) 0.035(3) 0.053(3) -0.004(2)
C16 0.202(5) 0.054(2) 0.058(2) 0.0042(18) 0.030(3) 0.000(3)
C17 0.0419(15) 0.0317(15) 0.0374(15) 0.0012(12) 0.0055(13) 0.0028(12)
C18 0.0501(17) 0.0335(16) 0.0546(17) -0.0014(14) 0.0048(15) 0.0008(13)
C19 0.069(2) 0.0317(17) 0.077(2) -0.0012(16) 0.0067(19) -0.0029(15)
C20 0.100(3) 0.0375(19) 0.078(2) 0.0105(17) 0.009(2) 0.0153(19)
C21 0.073(2) 0.054(2) 0.068(2) 0.0053(17) -0.0106(19) 0.0231(18)
C22 0.0584(19) 0.0423(18) 0.0556(18) 0.0003(14) -0.0081(16) 0.0115(15)
C23 0.064(2) 0.0398(18) 0.0522(18) -0.0037(15) 0.0149(16) 0.0067(15)
C24 0.087(3) 0.045(2) 0.064(2) -0.0085(17) 0.026(2) 0.0140(18)
C25 0.063(2) 0.054(2) 0.117(3) -0.010(2) 0.014(2) 0.0257(18)
C26 0.096(3) 0.0405(19) 0.075(2) -0.0181(17) 0.002(2) 0.0152(19)
C27 0.086(3) 0.144(4) 0.097(3) -0.036(3) 0.015(3) -0.003(3)
C28 0.102(4) 0.125(4) 0.127(4) -0.044(3) 0.005(3) 0.043(3)
C29 0.110(4) 0.164(5) 0.131(4) -0.089(4) -0.017(3) 0.044(3)
C30 0.093(4) 0.380(10) 0.244(7) -0.258(7) -0.057(4) 0.095(5)
C31 0.114(3) 0.089(3) 0.061(2) -0.012(2) -0.027(2) 0.014(2)
C32 0.219(6) 0.123(4) 0.060(3) 0.017(3) -0.029(3) -0.005(4)
C33 0.339(9) 0.083(4) 0.086(4) 0.019(3) -0.049(4) 0.031(4)
C34 0.144(4) 0.064(3) 0.099(3) 0.005(2) -0.009(3) 0.044(3)
C35 0.127(3) 0.088(3) 0.053(2) 0.0073(19) -0.014(2) 0.019(2)
C36 0.069(2) 0.061(2) 0.063(2) -0.0152(18) 0.0206(18) 0.0015(19)
C37 0.068(3) 0.118(4) 0.157(4) 0.008(3) 0.012(3) 0.030(3)
C38 0.107(4) 0.117(4) 0.166(5) 0.002(3) 0.069(3) -0.011(3)
C39 0.125(4) 0.210(6) 0.167(5) -0.136(5) 0.037(4) 0.013(4)
C40 0.0528(19) 0.0496(19) 0.077(2) -0.0147(17) -0.0118(18) -0.0024(15)
C41 0.090(3) 0.073(3) 0.154(4) 0.028(3) 0.001(3) -0.026(2)
C42 0.061(2) 0.097(3) 0.162(4) -0.027(3) 0.013(3) -0.019(2)
C43 0.122(4) 0.127(4) 0.121(4) -0.055(3) -0.033(3) -0.030(3)
C44 0.055(2) 0.072(3) 0.146(4) -0.001(2) 0.010(2) 0.0162(19)
C46 0.127(4) 0.072(3) 0.106(3) 0.026(2) 0.013(3) 0.040(3)
C47 0.136(4) 0.094(3) 0.064(2) 0.010(2) -0.002(2) -0.011(3)
C48 0.087(3) 0.147(4) 0.132(4) 0.070(3) 0.012(3) -0.045(3)
C45 0.0516(18) 0.053(2) 0.0583(19) 0.0094(16) 0.0108(16) -0.0092(16)
C49 0.061(2) 0.063(2) 0.071(2) 0.0105(18) -0.0188(19) -0.0237(17)
C50 0.281(7) 0.123(4) 0.141(4) 0.062(3) -0.135(5) -0.064(5)
C51 0.135(4) 0.193(5) 0.080(3) -0.053(3) -0.005(3) -0.021(4)
C52 0.125(4) 0.190(5) 0.124(4) -0.014(4) -0.021(3) -0.105(4)
Li3 0.036(2) 0.043(3) 0.046(3) -0.004(2) 0.003(2) -0.005(2)
Li2 0.044(3) 0.042(3) 0.042(3) 0.004(2) -0.004(2) 0.000(2)
Li1 0.076(4) 0.061(3) 0.052(3) -0.011(3) 0.004(3) 0.020(3)

loop_
_atom_type_symbol
_atom_type_description
_atom_type_scat_dispersion_real
_atom_type_scat_dispersion_imag
_atom_type_scat_source
Si Si 0.0817 0.0704 'International Tables Vol C Tables 4.2.6.8 and 6.1.1.4'
C C 0.0033 0.0016 'International Tables Vol C Tables 4.2.6.8 and 6.1.1.4'
H H 0.0000 0.0000 'International Tables Vol C Tables 4.2.6.8 and 6.1.1.4'
O O 0.0106 0.0060 'International Tables Vol C Tables 4.2.6.8 and 6.1.1.4'
Li Li -0.0003 0.0001 'International Tables Vol C Tables 4.2.6.8 and 6.1.1.4'

loop_
_geom_angle_atom_site_label_1
_geom_angle_atom_site_label_2
_geom_angle_atom_site_label_3
_geom_angle
_geom_angle_site_symmetry_1
_geom_angle_site_symmetry_3
C1 Si1 Si2 123.78(9) . .
C1 Si1 Li1 134.37(16) . .
Si2 Si1 Li1 101.67(14) . .
C3 Si2 C2 102.93(14) . .
C3 Si2 C4 105.96(15) . .
C2 Si2 C4 107.21(15) . .
C3 Si2 Si1 103.29(11) . .
C2 Si2 Si1 128.35(12) . .
C4 Si2 Si1 107.14(10) . .
C1 Si3 C8 114.77(12) . .
C1 Si3 C13 113.78(11) . .
C8 Si3 C13 100.76(15) . .
C1 Si3 C9 111.18(12) . .
C8 Si3 C9 101.80(14) . .
C13 Si3 C9 113.62(13) . .
O3 Si4 C35 109.50(13) . .
O3 Si4 C40 110.24(12) . .
C35 Si4 C40 107.01(15) . .
O3 Si4 C36 109.58(11) . .
C35 Si4 C36 106.67(16) . .
C40 Si4 C36 113.68(14) . .
O3 Si4 Li2 28.58(9) . .
C35 Si4 Li2 81.36(13) . .
C40 Si4 Li2 125.45(14) . .
C36 Si4 Li2 114.84(13) . .
O4 Si5 C44 109.86(13) . .
O4 Si5 C45 109.98(11) . .
C44 Si5 C45 106.42(16) . .
O4 Si5 C49 109.32(13) . .
C44 Si5 C49 106.71(16) . .
C45 Si5 C49 114.41(14) . .
O4 Si5 Li3 27.97(10) . 2
C44 Si5 Li3 82.62(14) . 2
C45 Si5 Li3 126.04(11) . 2
C49 Si5 Li3 113.09(12) . 2
C30 O1 C27 106.1(3) . .
C30 O1 Li1 133.5(3) . .
C27 O1 Li1 120.4(3) . .
C31 O2 C34 106.7(2) . .
C31 O2 Li1 123.2(2) . .
C34 O2 Li1 124.9(3) . .
Si4 O3 Li3 133.38(16) . .
Si4 O3 Li3 136.03(17) . 2
Li3 O3 Li3 79.2(2) . 2
Si4 O3 Li2 127.88(15) . .
Li3 O3 Li2 79.3(2) . .
Li3 O3 Li2 79.53(18) 2 .
Si5 O4 Li3 128.74(16) . 2
Si5 O4 Li2 134.48(15) . 2
Li3 O4 Li2 79.3(2) 2 2
Si5 O4 Li2 133.48(17) . .
Li3 O4 Li2 79.54(18) 2 .
Li2 O4 Li2 80.1(2) 2 .
C17 C1 Si1 128.43(18) . .
C17 C1 Si3 120.53(18) . .
Si1 C1 Si3 111.03(13) . .
Si2 C2 H2A 109.5 . .
Si2 C2 H2B 109.5 . .
H2A C2 H2B 109.5 . .
Si2 C2 H2C 109.5 . .
H2A C2 H2C 109.5 . .
H2B C2 H2C 109.5 . .
Si2 C3 H3A 109.5 . .
Si2 C3 H3B 109.5 . .
H3A C3 H3B 109.5 . .
Si2 C3 H3C 109.5 . .
H3A C3 H3C 109.5 . .
H3B C3 H3C 109.5 . .
C5 C4 C7 109.7(3) . .
C5 C4 C6 108.5(3) . .
C7 C4 C6 107.8(3) . .
C5 C4 Si2 110.6(2) . .
C7 C4 Si2 110.6(2) . .
C6 C4 Si2 109.6(2) . .
C4 C5 H5A 109.5 . .
C4 C5 H5B 109.5 . .
H5A C5 H5B 109.5 . .
C4 C5 H5C 109.5 . .
H5A C5 H5C 109.5 . .
H5B C5 H5C 109.5 . .
C4 C6 H6A 109.5 . .
C4 C6 H6B 109.5 . .
H6A C6 H6B 109.5 . .
C4 C6 H6C 109.5 . .
H6A C6 H6C 109.5 . .
H6B C6 H6C 109.5 . .
C4 C7 H7A 109.5 . .
C4 C7 H7B 109.5 . .
H7A C7 H7B 109.5 . .
C4 C7 H7C 109.5 . .
H7A C7 H7C 109.5 . .
H7B C7 H7C 109.5 . .
Si3 C8 H8A 109.5 . .
Si3 C8 H8B 109.5 . .
H8A C8 H8B 109.5 . .
Si3 C8 H8C 109.5 . .
H8A C8 H8C 109.5 . .
H8B C8 H8C 109.5 . .
C11 C9 C10 106.2(3) . .
C11 C9 C12 109.9(3) . .
C10 C9 C12 104.8(3) . .
C11 C9 Si3 108.4(2) . .
C10 C9 Si3 115.72(18) . .
C12 C9 Si3 111.5(2) . .
C9 C10 H10A 109.5 . .
C9 C10 H10B 109.5 . .
H10A C10 H10B 109.5 . .
C9 C10 H10C 109.5 . .
H10A C10 H10C 109.5 . .
H10B C10 H10C 109.5 . .
C9 C11 H11A 109.5 . .
C9 C11 H11B 109.5 . .
H11A C11 H11B 109.5 . .
C9 C11 H11C 109.5 . .
H11A C11 H11C 109.5 . .
H11B C11 H11C 109.5 . .
C9 C12 H12A 109.5 . .
C9 C12 H12B 109.5 . .
H12A C12 H12B 109.5 . .
C9 C12 H12C 109.5 . .
H12A C12 H12C 109.5 . .
H12B C12 H12C 109.5 . .
C14 C13 C16 106.6(3) . .
C14 C13 C15 106.8(3) . .
C16 C13 C15 108.1(3) . .
C14 C13 Si3 114.9(2) . .
C16 C13 Si3 108.4(2) . .
C15 C13 Si3 111.7(2) . .
C13 C14 H14A 109.5 . .
C13 C14 H14B 109.5 . .
H14A C14 H14B 109.5 . .
C13 C14 H14C 109.5 . .
H14A C14 H14C 109.5 . .
H14B C14 H14C 109.5 . .
C13 C15 H15A 109.5 . .
C13 C15 H15B 109.5 . .
H15A C15 H15B 109.5 . .
C13 C15 H15C 109.5 . .
H15A C15 H15C 109.5 . .
H15B C15 H15C 109.5 . .
C13 C16 H16A 109.5 . .
C13 C16 H16B 109.5 . .
H16A C16 H16B 109.5 . .
C13 C16 H16C 109.5 . .
H16A C16 H16C 109.5 . .
H16B C16 H16C 109.5 . .
C18 C17 C22 105.5(2) . .
C18 C17 C1 112.7(2) . .
C22 C17 C1 112.51(19) . .
C18 C17 C23 105.5(2) . .
C22 C17 C23 109.2(2) . .
C1 C17 C23 111.0(2) . .
C19 C18 C17 113.2(2) . .
C19 C18 H18A 108.9 . .
C17 C18 H18A 108.9 . .
C19 C18 H18B 108.9 . .
C17 C18 H18B 108.9 . .
H18A C18 H18B 107.8 . .
C26 C19 C20 109.2(3) . .
C26 C19 C18 109.5(2) . .
C20 C19 C18 109.3(2) . .
C26 C19 H19 109.6 . .
C20 C19 H19 109.6 . .
C18 C19 H19 109.6 . .
C21 C20 C19 108.7(2) . .
C21 C20 H20A 109.9 . .
C19 C20 H20A 109.9 . .
C21 C20 H20B 109.9 . .
C19 C20 H20B 109.9 . .
H20A C20 H20B 108.3 . .
C20 C21 C25 110.4(3) . .
C20 C21 C22 109.0(3) . .
C25 C21 C22 109.7(3) . .
C20 C21 H21 109.2 . .
C25 C21 H21 109.2 . .
C22 C21 H21 109.2 . .
C17 C22 C21 111.6(2) . .
C17 C22 H22A 109.3 . .
C21 C22 H22A 109.3 . .
C17 C22 H22B 109.3 . .
C21 C22 H22B 109.3 . .
H22A C22 H22B 108.0 . .
C24 C23 C17 111.8(2) . .
C24 C23 H23A 109.2 . .
C17 C23 H23A 109.2 . .
C24 C23 H23B 109.2 . .
C17 C23 H23B 109.2 . .
H23A C23 H23B 107.9 . .
C26 C24 C25 109.9(3) . .
C26 C24 C23 109.3(3) . .
C25 C24 C23 109.8(3) . .
C26 C24 H24 109.3 . .
C25 C24 H24 109.3 . .
C23 C24 H24 109.3 . .
C24 C25 C21 108.9(3) . .
C24 C25 H25A 109.9 . .
C21 C25 H25A 109.9 . .
C24 C25 H25B 109.9 . .
C21 C25 H25B 109.9 . .
H25A C25 H25B 108.3 . .
C24 C26 C19 109.2(3) . .
C24 C26 H26A 109.8 . .
C19 C26 H26A 109.8 . .
C24 C26 H26B 109.8 . .
C19 C26 H26B 109.8 . .
H26A C26 H26B 108.3 . .
O1 C27 C28 105.4(3) . .
O1 C27 H27A 110.7 . .
C28 C27 H27A 110.7 . .
O1 C27 H27B 110.7 . .
C28 C27 H27B 110.7 . .
H27A C27 H27B 108.8 . .
C29 C28 C27 103.7(3) . .
C29 C28 H28A 111.0 . .
C27 C28 H28A 111.0 . .
C29 C28 H28B 111.0 . .
C27 C28 H28B 111.0 . .
H28A C28 H28B 109.0 . .
C30 C29 C28 104.4(4) . .
C30 C29 H29A 110.9 . .
C28 C29 H29A 110.9 . .
C30 C29 H29B 110.9 . .
C28 C29 H29B 110.9 . .
H29A C29 H29B 108.9 . .
O1 C30 C29 111.4(4) . .
O1 C30 H30A 109.4 . .
C29 C30 H30A 109.4 . .
O1 C30 H30B 109.4 . .
C29 C30 H30B 109.4 . .
H30A C30 H30B 108.0 . .
O2 C31 C32 107.9(3) . .
O2 C31 H31A 110.1 . .
C32 C31 H31A 110.1 . .
O2 C31 H31B 110.1 . .
C32 C31 H31B 110.1 . .
H31A C31 H31B 108.4 . .
C31 C32 C33 103.8(4) . .
C31 C32 H32A 111.0 . .
C33 C32 H32A 111.0 . .
C31 C32 H32B 111.0 . .
C33 C32 H32B 111.0 . .
H32A C32 H32B 109.0 . .
C34 C33 C32 107.4(4) . .
C34 C33 H33A 110.2 . .
C32 C33 H33A 110.2 . .
C34 C33 H33B 110.2 . .
C32 C33 H33B 110.2 . .
H33A C33 H33B 108.5 . .
O2 C34 C33 107.9(3) . .
O2 C34 H34A 110.1 . .
C33 C34 H34A 110.1 . .
O2 C34 H34B 110.1 . .
C33 C34 H34B 110.1 . .
H34A C34 H34B 108.4 . .
Si4 C35 H35A 109.5 . .
Si4 C35 H35B 109.5 . .
H35A C35 H35B 109.5 . .
Si4 C35 H35C 109.5 . .
H35A C35 H35C 109.5 . .
H35B C35 H35C 109.5 . .
C38 C36 C37 105.3(3) . .
C38 C36 C39 108.8(4) . .
C37 C36 C39 107.7(3) . .
C38 C36 Si4 109.0(3) . .
C37 C36 Si4 112.1(2) . .
C39 C36 Si4 113.6(3) . .
C36 C37 H37A 109.5 . .
C36 C37 H37B 109.5 . .
H37A C37 H37B 109.5 . .
C36 C37 H37C 109.5 . .
H37A C37 H37C 109.5 . .
H37B C37 H37C 109.5 . .
C36 C38 H38A 109.5 . .
C36 C38 H38B 109.5 . .
H38A C38 H38B 109.5 . .
C36 C38 H38C 109.5 . .
H38A C38 H38C 109.5 . .
H38B C38 H38C 109.5 . .
C36 C39 H39A 109.5 . .
C36 C39 H39B 109.5 . .
H39A C39 H39B 109.5 . .
C36 C39 H39C 109.5 . .
H39A C39 H39C 109.5 . .
H39B C39 H39C 109.5 . .
C42 C40 C41 106.7(3) . .
C42 C40 C43 106.2(3) . .
C41 C40 C43 108.9(3) . .
C42 C40 Si4 108.7(2) . .
C41 C40 Si4 112.1(2) . .
C43 C40 Si4 113.8(3) . .
C40 C41 H41A 109.5 . .
C40 C41 H41B 109.5 . .
H41A C41 H41B 109.5 . .
C40 C41 H41C 109.5 . .
H41A C41 H41C 109.5 . .
H41B C41 H41C 109.5 . .
C40 C42 H42A 109.5 . .
C40 C42 H42B 109.5 . .
H42A C42 H42B 109.5 . .
C40 C42 H42C 109.5 . .
H42A C42 H42C 109.5 . .
H42B C42 H42C 109.5 . .
C40 C43 H43A 109.5 . .
C40 C43 H43B 109.5 . .
H43A C43 H43B 109.5 . .
C40 C43 H43C 109.5 . .
H43A C43 H43C 109.5 . .
H43B C43 H43C 109.5 . .
Si5 C44 H44A 109.5 . .
Si5 C44 H44B 109.5 . .
H44A C44 H44B 109.5 . .
Si5 C44 H44C 109.5 . .
H44A C44 H44C 109.5 . .
H44B C44 H44C 109.5 . .
C45 C46 H46A 109.5 . .
C45 C46 H46B 109.5 . .
H46A C46 H46B 109.5 . .
C45 C46 H46C 109.5 . .
H46A C46 H46C 109.5 . .
H46B C46 H46C 109.5 . .
C45 C47 H47A 109.5 . .
C45 C47 H47B 109.5 . .
H47A C47 H47B 109.5 . .
C45 C47 H47C 109.5 . .
H47A C47 H47C 109.5 . .
H47B C47 H47C 109.5 . .
C45 C48 H48A 109.5 . .
C45 C48 H48B 109.5 . .
H48A C48 H48B 109.5 . .
C45 C48 H48C 109.5 . .
H48A C48 H48C 109.5 . .
H48B C48 H48C 109.5 . .
C46 C45 C48 107.8(3) . .
C46 C45 C47 106.5(3) . .
C48 C45 C47 107.3(3) . .
C46 C45 Si5 112.6(2) . .
C48 C45 Si5 113.6(2) . .
C47 C45 Si5 108.6(2) . .
C51 C49 C50 107.1(4) . .
C51 C49 C52 107.7(4) . .
C50 C49 C52 107.9(3) . .
C51 C49 Si5 111.7(2) . .
C50 C49 Si5 107.9(3) . .
C52 C49 Si5 114.3(3) . .
C49 C50 H50A 109.5 . .
C49 C50 H50B 109.5 . .
H50A C50 H50B 109.5 . .
C49 C50 H50C 109.5 . .
H50A C50 H50C 109.5 . .
H50B C50 H50C 109.5 . .
C49 C51 H51A 109.5 . .
C49 C51 H51B 109.5 . .
H51A C51 H51B 109.5 . .
C49 C51 H51C 109.5 . .
H51A C51 H51C 109.5 . .
H51B C51 H51C 109.5 . .
C49 C52 H52A 109.5 . .
C49 C52 H52B 109.5 . .
H52A C52 H52B 109.5 . .
C49 C52 H52C 109.5 . .
H52A C52 H52C 109.5 . .
H52B C52 H52C 109.5 . .
O3 Li3 O3 99.7(2) . 2
O3 Li3 O4 100.4(2) . 2
O3 Li3 O4 100.11(19) 2 2
O3 Li3 Li3 50.47(17) . 2
O3 Li3 Li3 50.35(15) 2 2
O4 Li3 Li3 97.36(13) 2 2
O3 Li3 Li2 50.90(16) . .
O3 Li3 Li2 98.06(19) 2 .
O4 Li3 Li2 50.33(16) 2 .
Li3 Li3 Li2 60.49(17) 2 .
O3 Li3 Li2 97.9(2) . 2
O3 Li3 Li2 50.71(14) 2 2
O4 Li3 Li2 50.31(14) 2 2
Li3 Li3 Li2 60.14(16) 2 2
Li2 Li3 Li2 60.5(2) . 2
O3 Li3 Si5 114.55(18) . 2
O3 Li3 Si5 113.69(18) 2 2
O4 Li3 Si5 23.30(8) 2 2
Li3 Li3 Si5 120.65(8) 2 2
Li2 Li3 Si5 69.26(15) . 2
Li2 Li3 Si5 68.98(14) 2 2
O4 Li2 O4 99.0(2) 2 .
O4 Li2 O3 99.4(2) 2 .
O4 Li2 O3 99.02(19) . .
O4 Li2 Li3 50.34(16) 2 .
O4 Li2 Li3 96.60(19) . .
O3 Li2 Li3 49.82(15) . .
O4 Li2 Li3 96.4(2) 2 2
O4 Li2 Li3 50.15(14) . 2
O3 Li2 Li3 49.76(14) . 2
Li3 Li2 Li3 59.4(2) . 2
O4 Li2 Li2 50.02(17) 2 2
O4 Li2 Li2 49.85(14) . 2
O3 Li2 Li2 96.56(13) . 2
Li3 Li2 Li2 59.91(17) . 2
Li3 Li2 Li2 59.57(15) 2 2
O4 Li2 Si4 113.02(19) 2 .
O4 Li2 Si4 113.85(18) . .
O3 Li2 Si4 23.54(8) . .
Li3 Li2 Si4 68.52(14) . .
Li3 Li2 Si4 69.31(14) 2 .
Li2 Li2 Si4 120.09(8) 2 .
O2 Li1 O1 100.7(2) . .
O2 Li1 Si1 120.4(2) . .
O1 Li1 Si1 136.3(2) . .

loop_
_geom_bond_atom_site_label_1
_geom_bond_atom_site_label_2
_geom_bond_distance
_geom_bond_site_symmetry_2
Si1 C1 1.778(3) .
Si1 Si2 2.4080(11) .
Si1 Li1 2.618(5) .
Si2 C3 1.887(3) .
Si2 C2 1.890(3) .
Si2 C4 1.923(3) .
Si3 C1 1.897(2) .
Si3 C8 1.909(3) .
Si3 C13 1.945(3) .
Si3 C9 1.946(3) .
Si4 O3 1.6134(17) .
Si4 C35 1.880(3) .
Si4 C40 1.898(3) .
Si4 C36 1.905(3) .
Si4 Li2 3.188(4) .
Si5 O4 1.6160(17) .
Si5 C44 1.882(3) .
Si5 C45 1.901(3) .
Si5 C49 1.906(3) .
Si5 Li3 3.188(4) 2
O1 C30 1.380(4) .
O1 C27 1.417(4) .
O1 Li1 1.917(5) .
O2 C31 1.423(3) .
O2 C34 1.428(4) .
O2 Li1 1.916(5) .
O3 Li3 1.902(5) .
O3 Li3 1.906(4) 2
O3 Li2 1.932(5) .
O4 Li3 1.917(5) 2
O4 Li2 1.916(5) 2
O4 Li2 1.921(4) .
C1 C17 1.542(3) .
C2 H2A 0.9600 .
C2 H2B 0.9600 .
C2 H2C 0.9600 .
C3 H3A 0.9600 .
C3 H3B 0.9600 .
C3 H3C 0.9600 .
C4 C5 1.527(4) .
C4 C7 1.537(4) .
C4 C6 1.542(4) .
C5 H5A 0.9600 .
C5 H5B 0.9600 .
C5 H5C 0.9600 .
C6 H6A 0.9600 .
C6 H6B 0.9600 .
C6 H6C 0.9600 .
C7 H7A 0.9600 .
C7 H7B 0.9600 .
C7 H7C 0.9600 .
C8 H8A 0.9600 .
C8 H8B 0.9600 .
C8 H8C 0.9600 .
C9 C11 1.509(4) .
C9 C10 1.511(4) .
C9 C12 1.542(4) .
C10 H10A 0.9600 .
C10 H10B 0.9600 .
C10 H10C 0.9600 .
C11 H11A 0.9600 .
C11 H11B 0.9600 .
C11 H11C 0.9600 .
C12 H12A 0.9600 .
C12 H12B 0.9600 .
C12 H12C 0.9600 .
C13 C14 1.529(4) .
C13 C16 1.536(4) .
C13 C15 1.540(4) .
C14 H14A 0.9600 .
C14 H14B 0.9600 .
C14 H14C 0.9600 .
C15 H15A 0.9600 .
C15 H15B 0.9600 .
C15 H15C 0.9600 .
C16 H16A 0.9600 .
C16 H16B 0.9600 .
C16 H16C 0.9600 .
C17 C18 1.530(3) .
C17 C22 1.536(3) .
C17 C23 1.541(4) .
C18 C19 1.527(4) .
C18 H18A 0.9700 .
C18 H18B 0.9700 .
C19 C26 1.518(4) .
C19 C20 1.520(4) .
C19 H19 0.9800 .
C20 C21 1.520(4) .
C20 H20A 0.9700 .
C20 H20B 0.9700 .
C21 C25 1.522(5) .
C21 C22 1.537(4) .
C21 H21 0.9800 .
C22 H22A 0.9700 .
C22 H22B 0.9700 .
C23 C24 1.528(4) .
C23 H23A 0.9700 .
C23 H23B 0.9700 .
C24 C26 1.514(4) .
C24 C25 1.520(4) .
C24 H24 0.9800 .
C25 H25A 0.9700 .
C25 H25B 0.9700 .
C26 H26A 0.9700 .
C26 H26B 0.9700 .
C27 C28 1.488(5) .
C27 H27A 0.9700 .
C27 H27B 0.9700 .
C28 C29 1.429(5) .
C28 H28A 0.9700 .
C28 H28B 0.9700 .
C29 C30 1.424(6) .
C29 H29A 0.9700 .
C29 H29B 0.9700 .
C30 H30A 0.9700 .
C30 H30B 0.9700 .
C31 C32 1.445(5) .
C31 H31A 0.9700 .
C31 H31B 0.9700 .
C32 C33 1.483(6) .
C32 H32A 0.9700 .
C32 H32B 0.9700 .
C33 C34 1.434(6) .
C33 H33A 0.9700 .
C33 H33B 0.9700 .
C34 H34A 0.9700 .
C34 H34B 0.9700 .
C35 H35A 0.9600 .
C35 H35B 0.9600 .
C35 H35C 0.9600 .
C36 C38 1.510(5) .
C36 C37 1.531(5) .
C36 C39 1.531(5) .
C37 H37A 0.9600 .
C37 H37B 0.9600 .
C37 H37C 0.9600 .
C38 H38A 0.9600 .
C38 H38B 0.9600 .
C38 H38C 0.9600 .
C39 H39A 0.9600 .
C39 H39B 0.9600 .
C39 H39C 0.9600 .
C40 C42 1.510(5) .
C40 C41 1.528(4) .
C40 C43 1.540(4) .
C41 H41A 0.9600 .
C41 H41B 0.9600 .
C41 H41C 0.9600 .
C42 H42A 0.9600 .
C42 H42B 0.9600 .
C42 H42C 0.9600 .
C43 H43A 0.9600 .
C43 H43B 0.9600 .
C43 H43C 0.9600 .
C44 H44A 0.9600 .
C44 H44B 0.9600 .
C44 H44C 0.9600 .
C46 C45 1.506(4) .
C46 H46A 0.9600 .
C46 H46B 0.9600 .
C46 H46C 0.9600 .
C47 C45 1.539(4) .
C47 H47A 0.9600 .
C47 H47B 0.9600 .
C47 H47C 0.9600 .
C48 C45 1.528(4) .
C48 H48A 0.9600 .
C48 H48B 0.9600 .
C48 H48C 0.9600 .
C49 C51 1.503(5) .
C49 C50 1.515(5) .
C49 C52 1.522(5) .
C50 H50A 0.9600 .
C50 H50B 0.9600 .
C50 H50C 0.9600 .
C51 H51A 0.9600 .
C51 H51B 0.9600 .
C51 H51C 0.9600 .
C52 H52A 0.9600 .
C52 H52B 0.9600 .
C52 H52C 0.9600 .
Li3 O3 1.906(4) 2
Li3 O4 1.916(5) 2
Li3 Li3 2.427(8) 2
Li3 Li2 2.446(6) .
Li3 Li2 2.455(6) 2
Li3 Si5 3.188(4) 2
Li2 O4 1.916(5) 2
Li2 Li3 2.455(6) 2
Li2 Li2 2.470(8) 2
